data_4504101
loop_
_publ_author_name
'Wang, Xiao-Feng'
'Lv, Yang'
'Okamura, Taka-aki'
'Kawaguchi, Hiroyuki'
'Wu, Gang'
'Sun, Wei-Yin'
'Ueyama, Norikazu'

_publ_section_title
;
 Structure Variation of Mercury(II) Halide Complexes with Different
 Imidazole-Containing Ligands
;
_journal_issue 6
_journal_name_full 'Crystal Growth &amp; Design'
_journal_page_first 1125
_journal_paper_doi 10.1021/cg060814c
_journal_volume 7
_journal_year 2007
_chemical_formula_moiety 'C14.50 H15 I2 Hg N4 O0.50 '
_chemical_formula_sum 'C14.5 H15 Hg I2 N4 O0.5'
_chemical_formula_weight 707.70
_space_group_IT_number 15
_symmetry_cell_setting monoclinic
_symmetry_Int_Tables_number 15
_symmetry_space_group_name_Hall '-C 2yc'
_symmetry_space_group_name_H-M 'C 1 2/c 1'
_cell_angle_alpha 90
_cell_angle_beta 103.794(11)
_cell_angle_gamma 90
_cell_formula_units_Z 8
_cell_length_a 25.22(2)
_cell_length_b 10.017(7)
_cell_length_c 15.757(11)
_cell_measurement_reflns_used 5813
_cell_measurement_temperature 173.1
_cell_measurement_theta_max 27.5
_cell_measurement_theta_min 3.3
_cell_volume 3866(5)
_computing_cell_refinement CrystalClear
_computing_data_collection CrystalClear
_computing_data_reduction CrystalStructure
_computing_publication_material 'CrystalStructure Ver. 3.5.1'
_computing_structure_refinement CRYSTALS
_computing_structure_solution SHELXS97
_diffrn_detector_area_resol_mean 7.31
_diffrn_measured_fraction_theta_full 0.9783
_diffrn_measured_fraction_theta_max 0.9791
_diffrn_measurement_device_type 'Rigaku Mercury'
_diffrn_measurement_method \w
_diffrn_radiation_type 'Mo K\a'
_diffrn_radiation_wavelength 0.7107
_diffrn_reflns_av_R_equivalents 0.044
_diffrn_reflns_limit_h_max 25
_diffrn_reflns_limit_h_min -32
_diffrn_reflns_limit_k_max 13
_diffrn_reflns_limit_k_min -12
_diffrn_reflns_limit_l_max 19
_diffrn_reflns_limit_l_min -20
_diffrn_reflns_number 30116
_diffrn_reflns_theta_full 27.50
_diffrn_reflns_theta_max 27.48
_exptl_absorpt_coefficient_mu 11.185
_exptl_absorpt_correction_T_max 0.107
_exptl_absorpt_correction_T_min 0.078
_exptl_absorpt_correction_type multi-scan
_exptl_absorpt_process_details 'Jacobson, R. (1998) Private communication'
_exptl_crystal_colour colorless
_exptl_crystal_density_diffrn 2.432
_exptl_crystal_density_method 'not measured'
_exptl_crystal_description block
_exptl_crystal_F_000 2560.00
_exptl_crystal_size_max 0.25
_exptl_crystal_size_mid 0.25
_exptl_crystal_size_min 0.20
_refine_diff_density_max 3.59
_refine_diff_density_min -1.72
_refine_ls_extinction_coef 166.7(19)
_refine_ls_extinction_method 'Larson (1970) Crystallographic Computing eq. 22'
_refine_ls_goodness_of_fit_ref 1.003
_refine_ls_hydrogen_treatment refall
_refine_ls_number_parameters 205
_refine_ls_number_reflns 4350
_refine_ls_R_factor_gt 0.0580
_refine_ls_shift/su_max 0.0000
_refine_ls_structure_factor_coef Fsqd
_refine_ls_weighting_details 'w = 1/[0.0076Fo^2^ + 1.0000\s(Fo^2^)]/(4Fo^2^)'
_refine_ls_weighting_scheme calc
_refine_ls_wR_factor_ref 0.2090
_reflns_number_gt 3858
_reflns_number_total 4589
_reflns_threshold_expression F^2^>2.0\s(F^2^)
_cod_data_source_file cg060814csi20070307_054928.cif
_cod_data_source_block 1
_cod_original_cell_volume 3865.3(47)
_cod_original_formula_sum 'C14.50 H15 I2 Hg N4 O0.50 '
_cod_database_code 4504101

loop_
_symmetry_equiv_pos_as_xyz
x,y,z
-x,-y,-z
x+1/2,y+1/2,z
-x+1/2,-y+1/2,-z
-x,y,-z+1/2
x,-y,z+1/2
-x+1/2,y+1/2,-z+1/2
x+1/2,-y+1/2,z+1/2

loop_
_atom_site_label
_atom_site_type_symbol
_atom_site_fract_x
_atom_site_fract_y
_atom_site_fract_z
_atom_site_U_iso_or_equiv
_atom_site_adp_type
_atom_site_occupancy
_atom_site_symmetry_multiplicity
_atom_site_calc_flag
Hg(1) Hg 0.16989(2) 0.37353(4) 0.22342(3) 0.0333(2) Uani 1.00 1 d
I(1) I 0.10924(4) 0.53637(8) 0.10257(6) 0.0494(3) Uani 1.00 1 d
I(2) I 0.20988(5) 0.33987(10) 0.39457(5) 0.0581(3) Uani 1.00 1 d
O(1) O 0.0000 0.351(2) 0.2500 0.060(4) Uiso 1.00 1 d
N(1) N 0.1263(4) 0.1626(10) 0.1872(6) 0.034(2) Uani 1.00 1 d
N(2) N 0.0541(4) 0.0278(8) 0.1503(6) 0.031(2) Uani 1.00 1 d
N(3) N -0.2540(4) -0.1651(9) 0.1649(6) 0.034(2) Uani 1.00 1 d
N(4) N -0.1963(4) -0.1636(11) 0.0799(6) 0.038(2) Uani 1.00 1 d
C(1) C 0.0726(5) 0.1563(11) 0.1623(7) 0.032(3) Uani 1.00 1 d
C(2) C 0.1448(5) 0.0318(13) 0.1957(9) 0.045(3) Uani 1.00 1 d
C(3) C 0.1006(5) -0.0537(12) 0.1714(8) 0.043(3) Uani 1.00 1 d
C(4) C -0.0015(4) -0.0133(10) 0.1191(7) 0.031(3) Uani 1.00 1 d
C(5) C -0.0423(5) 0.0706(13) 0.1313(9) 0.043(3) Uani 1.00 1 d
C(6) C -0.0954(6) 0.0348(13) 0.0970(10) 0.049(4) Uani 1.00 1 d
C(7) C -0.1097(4) -0.0869(13) 0.0505(7) 0.035(3) Uani 1.00 1 d
C(8) C -0.0671(5) -0.1737(12) 0.0434(7) 0.038(3) Uani 1.00 1 d
C(9) C -0.0120(4) -0.1353(10) 0.0772(7) 0.031(3) Uani 1.00 1 d
C(10) C -0.1681(5) -0.123(2) 0.0116(9) 0.047(4) Uani 1.00 1 d
C(11) C -0.2394(5) -0.1090(13) 0.0984(7) 0.038(3) Uani 1.00 1 d
C(12) C -0.2158(5) -0.2646(12) 0.1932(10) 0.049(4) Uani 1.00 1 d
C(13) C -0.1808(6) -0.264(1) 0.1409(12) 0.058(4) Uani 1.00 1 d
C(14) C 0.0000 0.466(3) 0.2500 0.068(6) Uiso 1.00 1 d
C(15) C 0.042(2) 0.512(5) 0.325(3) 0.17(2) Uiso 1.00 1 d
H(1) H 0.0483(5) 0.2329(11) 0.1536(7) 0.039(3) Uiso 1.00 1 c
H(2) H 0.1828(5) 0.0051(13) 0.2137(9) 0.051(3) Uiso 1.00 1 c
H(3) H 0.1011(5) -0.1505(12) 0.1707(8) 0.049(3) Uiso 1.00 1 c
H(4) H -0.0337(5) 0.1545(13) 0.1622(9) 0.053(4) Uiso 1.00 1 c
H(5) H -0.1246(6) 0.0935(13) 0.1043(10) 0.060(4) Uiso 1.00 1 c
H(6) H -0.0759(5) -0.2609(12) 0.0171(7) 0.044(3) Uiso 1.00 1 c
H(7) H 0.0174(4) -0.1938(10) 0.0704(7) 0.037(3) Uiso 1.00 1 c
H(8) H -0.1681(5) -0.198(2) -0.0272(9) 0.056(4) Uiso 1.00 1 c
H(9) H -0.1878(5) -0.049(2) -0.0214(9) 0.056(4) Uiso 1.00 1 c
H(10) H -0.2600(5) -0.0369(13) 0.0647(7) 0.044(3) Uiso 1.00 1 c
H(11) H -0.2145(5) -0.3257(12) 0.2413(10) 0.060(4) Uiso 1.00 1 c
H(12) H -0.1499(6) -0.323(1) 0.1451(12) 0.070(5) Uiso 1.00 1 c
H(13) H 0.029(2) 0.470(5) 0.371(3) 0.21(2) Uiso 1.00 1 c
H(14) H 0.076(2) 0.470(5) 0.320(3) 0.21(2) Uiso 1.00 1 c
H(15) H 0.048(2) 0.606(5) 0.338(3) 0.21(2) Uiso 1.00 1 c

loop_
_atom_site_aniso_label
_atom_site_aniso_U_11
_atom_site_aniso_U_22
_atom_site_aniso_U_33
_atom_site_aniso_U_12
_atom_site_aniso_U_13
_atom_site_aniso_U_23
Hg(1) 0.0328(3) 0.0304(3) 0.0353(3) -0.0055(1) 0.0052(2) -0.0018(1)
I(1) 0.0529(5) 0.0347(4) 0.0531(5) 0.0056(3) -0.0023(4) 0.0029(3)
I(2) 0.0838(7) 0.0489(5) 0.0345(5) -0.0172(5) 0.0001(4) 0.0015(3)
N(1) 0.034(5) 0.032(4) 0.035(5) -0.007(4) 0.006(4) -0.005(4)
N(2) 0.035(5) 0.023(4) 0.036(4) -0.009(3) 0.012(4) -0.006(3)
N(3) 0.027(4) 0.031(4) 0.042(5) 0.001(3) 0.005(4) 0.008(4)
N(4) 0.038(5) 0.041(5) 0.036(5) -0.011(4) 0.013(4) -0.006(4)
C(1) 0.033(5) 0.026(5) 0.039(5) -0.003(4) 0.012(4) -0.000(4)
C(2) 0.030(6) 0.035(6) 0.063(7) -0.002(4) -0.001(5) -0.013(5)
C(3) 0.046(6) 0.024(5) 0.054(7) -0.003(4) 0.003(5) 0.007(5)
C(4) 0.034(5) 0.021(4) 0.040(5) -0.009(4) 0.013(4) -0.006(4)
C(5) 0.036(6) 0.038(6) 0.059(7) -0.007(5) 0.021(5) -0.015(5)
C(6) 0.041(6) 0.039(6) 0.069(8) -0.013(5) 0.020(6) -0.021(6)
C(7) 0.026(5) 0.051(7) 0.028(5) -0.015(5) 0.005(4) -0.006(4)
C(8) 0.042(6) 0.032(5) 0.035(5) -0.018(5) 0.003(4) -0.005(4)
C(9) 0.024(5) 0.029(5) 0.039(5) -0.009(4) 0.006(4) -0.013(4)
C(10) 0.024(5) 0.074(10) 0.041(6) -0.017(5) 0.003(5) -0.009(5)
C(11) 0.027(5) 0.049(7) 0.034(5) 0.001(4) -0.002(4) 0.001(5)
C(12) 0.042(6) 0.028(6) 0.080(9) 0.012(5) 0.019(6) 0.015(6)
C(13) 0.039(7) 0.035(7) 0.101(12) 0.007(5) 0.018(7) 0.014(7)

loop_
_atom_type_symbol
_atom_type_description
_atom_type_scat_dispersion_real
_atom_type_scat_dispersion_imag
_atom_type_scat_source
C C 0.003 0.002
;
International Tables for Crystallography
(1992, Vol. C, Tables 4.2.6.8 and 6.1.1.4)
;
H H 0.000 0.000
;
International Tables for Crystallography
(1992, Vol. C, Table 6.1.1.4)
;
N N 0.006 0.003
;
International Tables for Crystallography
(1992, Vol. C, Tables 4.2.6.8 and 6.1.1.4)
;
Hg Hg -2.389 9.227
;
International Tables for Crystallography
(1992, Vol. C, Tables 4.2.6.8 and 6.1.1.4)
;
I I -0.474 1.812
;
International Tables for Crystallography
(1992, Vol. C, Tables 4.2.6.8 and 6.1.1.4)
;
O O 0.011 0.006
;
International Tables for Crystallography
(1992, Vol. C, Tables 4.2.6.8 and 6.1.1.4)
;

loop_
_geom_angle_atom_site_label_1
_geom_angle_atom_site_label_2
_geom_angle_atom_site_label_3
_geom_angle
_geom_angle_publ_flag
I(1) Hg(1) I(2) 143.79(4) yes
I(1) Hg(1) N(1) 102.4(2) yes
I(2) Hg(1) N(1) 99.9(2) yes
C(1) N(1) C(2) 106.3(9) yes
C(1) N(1) Hg(1) 119.7(7) yes
C(2) N(1) Hg(1) 133.5(7) yes
C(1) N(2) C(3) 106.0(9) yes
C(1) N(2) C(4) 126.4(9) yes
C(3) N(2) C(4) 127.5(9) yes
C(11) N(3) C(12) 104(1) yes
C(10) N(4) C(11) 127(1) yes
C(10) N(4) C(13) 126(1) yes
C(11) N(4) C(13) 105(1) yes
H(1) C(1) N(1) 124(1) no
H(1) C(1) N(2) 122(1) no
N(1) C(1) N(2) 112(1) yes
C(3) C(2) H(2) 125(1) no
C(3) C(2) N(1) 109(1) yes
H(2) C(2) N(1) 125(1) no
H(3) C(3) N(2) 126(1) no
H(3) C(3) C(2) 127(1) no
N(2) C(3) C(2) 106(1) yes
C(5) C(4) C(9) 122(1) yes
C(5) C(4) N(2) 118.7(9) yes
C(9) C(4) N(2) 118(1) yes
C(6) C(5) H(4) 120(1) no
C(6) C(5) C(4) 118(1) yes
H(4) C(5) C(4) 120(1) no
C(7) C(6) H(5) 118(1) no
C(7) C(6) C(5) 122(1) yes
H(5) C(6) C(5) 119(1) no
C(8) C(7) C(10) 120(1) yes
C(8) C(7) C(6) 117(1) yes
C(10) C(7) C(6) 121(1) yes
C(9) C(8) H(6) 120(1) no
C(9) C(8) C(7) 120(1) yes
H(6) C(8) C(7) 119(1) no
H(7) C(9) C(4) 121(1) no
H(7) C(9) C(8) 119(1) no
C(4) C(9) C(8) 118(1) yes
H(8) C(10) H(9) 109(1) no
H(8) C(10) N(4) 108(1) no
H(8) C(10) C(7) 107(1) no
H(9) C(10) N(4) 108(1) no
H(9) C(10) C(7) 111(1) no
N(4) C(10) C(7) 111(1) yes
H(10) C(11) N(3) 122(1) no
H(10) C(11) N(4) 123(1) no
N(3) C(11) N(4) 113(1) yes
C(13) C(12) H(11) 125(1) no
C(13) C(12) N(3) 107(1) yes
H(11) C(12) N(3) 126(1) no
H(12) C(13) N(4) 125(2) no
H(12) C(13) C(12) 126(1) no
N(4) C(13) C(12) 108(1) yes
C(15) C(14) O(1) 108(2) yes
H(13) C(15) H(14) 109(6) no
H(13) C(15) H(15) 109(6) no
H(13) C(15) C(14) 99(4) no
H(14) C(15) H(15) 109(6) no
H(14) C(15) C(14) 106(4) no
H(15) C(15) C(14) 121(4) no

loop_
_geom_bond_atom_site_label_1
_geom_bond_atom_site_label_2
_geom_bond_distance
_geom_bond_publ_flag
Hg(1) I(1) 2.690(2) yes
Hg(1) I(2) 2.666(2) yes
Hg(1) N(1) 2.39(1) yes
O(1) C(14) 1.16(3) yes
N(1) C(1) 1.32(1) yes
N(1) C(2) 1.39(2) yes
N(2) C(1) 1.37(1) yes
N(2) C(3) 1.40(2) yes
N(2) C(4) 1.43(1) yes
N(3) C(11) 1.32(2) yes
N(3) C(12) 1.38(2) yes
N(4) C(10) 1.48(2) yes
N(4) C(11) 1.31(2) yes
N(4) C(13) 1.38(2) yes
C(1) H(1) 0.97(2) no
C(2) C(3) 1.38(2) yes
C(2) H(2) 0.97(2) no
C(3) H(3) 0.97(2) no
C(4) C(5) 1.38(2) yes
C(4) C(9) 1.38(1) yes
C(5) C(6) 1.37(2) yes
C(5) H(4) 0.97(2) no
C(6) C(7) 1.42(2) yes
C(6) H(5) 0.97(2) no
C(7) C(8) 1.41(2) yes
C(7) C(10) 1.50(2) yes
C(8) C(9) 1.42(2) yes
C(8) H(6) 0.97(2) no
C(9) H(7) 0.97(2) no
C(10) H(8) 0.97(2) no
C(10) H(9) 0.97(2) no
C(11) H(10) 0.97(2) no
C(12) C(13) 1.34(2) yes
C(12) H(11) 0.97(2) no
C(13) H(12) 0.97(2) no
C(14) C(15) 1.46(4) yes
C(15) H(13) 0.97(7) no
C(15) H(14) 0.97(8) no
C(15) H(15) 0.97(8) no

loop_
_geom_contact_atom_site_label_1
_geom_contact_atom_site_label_2
_geom_contact_distance
_geom_contact_publ_flag
_geom_contact_site_symmetry_2
Hg(1) N(1) 2.39(1) yes 55501
Hg(1) N(3) 2.35(1) yes 55505
Hg(1) C(1) 3.25(1) yes 55501
Hg(1) C(2) 3.49(1) yes 55501
Hg(1) C(11) 3.36(1) yes 55505
Hg(1) C(12) 3.33(1) yes 55505
Hg(1) H(1) 3.31(1) no 55501
Hg(1) H(8) 3.55(1) no 55503
Hg(1) H(10) 3.51(1) no 55505
Hg(1) H(11) 3.22(1) no 56502
Hg(1) H(11) 3.49(1) no 55505
Hg(1) H(14) 3.26(5) no 55501
I(1) H(1) 3.58(1) no 55501
I(1) H(3) 3.34(1) no 56501
I(1) H(6) 3.33(1) no 55503
I(1) H(7) 3.52(1) no 56501
I(1) H(10) 3.57(1) no 55505
I(1) H(11) 3.45(1) no 56502
I(2) H(5) 3.28(1) no 55502
I(2) H(9) 3.34(1) no 55508
I(2) H(10) 3.27(1) no 55508
I(2) H(14) 3.55(5) no 55501
O(1) C(1) 3.20(2) yes 55501
O(1) C(1) 3.20(2) yes 55502
O(1) C(5) 3.40(2) yes 55501
O(1) C(5) 3.40(2) yes 55502
O(1) C(15) 2.13(5) yes 55501
O(1) C(15) 2.13(5) yes 55502
O(1) H(1) 2.46(1) no 55501
O(1) H(1) 2.46(1) no 55502
O(1) H(4) 2.44(2) no 55501
O(1) H(4) 2.44(2) no 55502
O(1) H(13) 2.23(5) no 55501
O(1) H(13) 2.23(5) no 55502
O(1) H(14) 2.30(5) no 55501
O(1) H(14) 2.30(5) no 55502
O(1) H(15) 3.02(5) no 55501
O(1) H(15) 3.02(5) no 55502
N(1) Hg(1) 2.39(1) yes 55501
N(1) N(2) 2.23(1) yes 55501
N(1) N(3) 3.57(1) yes 55505
N(1) C(3) 2.26(2) yes 55501
N(1) C(8) 3.59(1) yes 55503
N(1) C(10) 3.56(2) yes 55503
N(1) H(1) 2.04(1) no 55501
N(1) H(2) 2.10(2) no 55501
N(1) H(3) 3.20(2) no 55501
N(1) H(5) 3.37(2) no 55502
N(1) H(6) 3.32(1) no 55503
N(1) H(8) 2.98(2) no 55503
N(1) H(9) 3.53(2) no 55503
N(2) N(1) 2.23(1) yes 55501
N(2) C(2) 2.23(1) yes 55501
N(2) C(5) 2.42(2) yes 55501
N(2) C(5) 3.55(2) yes 55502
N(2) C(8) 3.47(2) yes 55503
N(2) C(9) 2.42(1) yes 55501
N(2) H(1) 2.06(1) no 55501
N(2) H(2) 3.17(1) no 55501
N(2) H(3) 2.13(1) no 55501
N(2) H(4) 2.60(2) no 55501
N(2) H(4) 3.36(2) no 55502
N(2) H(7) 2.61(1) no 55501
N(3) Hg(1) 2.35(1) yes 44505
N(3) N(1) 3.57(1) yes 44505
N(3) N(4) 2.20(2) yes 55501
N(3) C(13) 2.20(2) yes 55501
N(3) H(2) 2.85(1) no 55502
N(3) H(8) 2.90(1) no 44507
N(3) H(10) 2.01(2) no 55501
N(3) H(11) 2.11(2) no 55501
N(3) H(12) 3.14(2) no 55501
N(4) N(3) 2.20(2) yes 55501
N(4) C(6) 3.19(2) yes 55501
N(4) C(7) 2.46(2) yes 55501
N(4) C(8) 3.44(2) yes 55501
N(4) C(12) 2.21(2) yes 55501
N(4) H(5) 3.12(2) no 55501
N(4) H(6) 3.55(2) no 55501
N(4) H(8) 2.01(2) no 55501
N(4) H(8) 3.60(2) no 44507
N(4) H(9) 2.02(2) no 55501
N(4) H(10) 2.02(2) no 55501
N(4) H(11) 3.14(2) no 55501
N(4) H(12) 2.10(2) no 55501
C(1) Hg(1) 3.25(1) yes 55501
C(1) O(1) 3.20(2) yes 55501
C(1) C(2) 2.17(2) yes 55501
C(1) C(3) 2.21(2) yes 55501
C(1) C(4) 2.50(1) yes 55501
C(1) C(5) 2.95(2) yes 55501
C(1) C(8) 3.22(2) yes 55503
C(1) H(2) 3.10(2) no 55501
C(1) H(3) 3.15(2) no 55501
C(1) H(4) 2.68(2) no 55501
C(1) H(4) 3.15(2) no 55502
C(1) H(6) 3.03(2) no 55503
C(1) H(8) 3.60(2) no 55503
C(2) Hg(1) 3.49(1) yes 55501
C(2) N(2) 2.23(1) yes 55501
C(2) C(1) 2.17(2) yes 55501
C(2) C(10) 3.57(2) yes 55503
C(2) H(1) 3.11(2) no 55501
C(2) H(3) 2.12(2) no 55501
C(2) H(5) 3.37(2) no 55502
C(2) H(8) 3.31(2) no 55503
C(2) H(9) 3.19(2) no 55503
C(3) N(1) 2.26(2) yes 55501
C(3) C(1) 2.21(2) yes 55501
C(3) C(4) 2.54(2) yes 55501
C(3) C(9) 2.99(2) yes 55501
C(3) H(1) 3.14(2) no 55501
C(3) H(2) 2.10(2) no 55501
C(3) H(7) 2.71(2) no 55501
C(4) C(1) 2.50(1) yes 55501
C(4) C(3) 2.54(2) yes 55501
C(4) C(6) 2.36(2) yes 55501
C(4) C(7) 2.78(1) yes 55501
C(4) C(8) 2.41(1) yes 55501
C(4) C(9) 3.52(2) yes 55503
C(4) H(1) 2.76(1) no 55501
C(4) H(3) 2.87(2) no 55501
C(4) H(4) 2.05(2) no 55501
C(4) H(5) 3.24(2) no 55501
C(4) H(6) 3.29(1) no 55501
C(4) H(7) 2.06(1) no 55501
C(4) H(7) 3.58(2) no 55503
C(5) O(1) 3.40(2) yes 55501
C(5) N(2) 2.42(2) yes 55501
C(5) N(2) 3.55(2) yes 55502
C(5) C(1) 2.95(2) yes 55501
C(5) C(7) 2.44(2) yes 55501
C(5) C(8) 2.81(2) yes 55501
C(5) C(9) 2.42(2) yes 55501
C(5) H(1) 2.76(2) no 55501
C(5) H(4) 3.46(2) no 55502
C(5) H(5) 2.03(2) no 55501
C(5) H(7) 3.30(2) no 55501
C(6) N(4) 3.19(2) yes 55501
C(6) C(4) 2.36(2) yes 55501
C(6) C(8) 2.42(2) yes 55501
C(6) C(9) 2.78(2) yes 55501
C(6) C(10) 2.55(2) yes 55501
C(6) H(4) 2.04(2) no 55501
C(6) H(6) 3.30(2) no 55501
C(6) H(8) 3.31(2) no 55501
C(6) H(9) 2.75(2) no 55501
C(7) N(4) 2.46(2) yes 55501
C(7) C(4) 2.78(1) yes 55501
C(7) C(5) 2.44(2) yes 55501
C(7) C(9) 2.45(2) yes 55501
C(7) C(11) 3.53(2) yes 55501
C(7) C(13) 3.10(2) yes 55501
C(7) H(4) 3.32(2) no 55501
C(7) H(5) 2.07(2) no 55501
C(7) H(6) 2.06(2) no 55501
C(7) H(7) 3.32(2) no 55501
C(7) H(8) 2.01(2) no 55501
C(7) H(9) 2.06(1) no 55501
C(7) H(12) 3.09(2) no 55501
C(8) N(1) 3.59(1) yes 55503
C(8) N(2) 3.47(2) yes 55503
C(8) N(4) 3.44(2) yes 55501
C(8) C(1) 3.22(2) yes 55503
C(8) C(4) 2.41(1) yes 55501
C(8) C(5) 2.81(2) yes 55501
C(8) C(6) 2.42(2) yes 55501
C(8) C(10) 2.53(2) yes 55501
C(8) H(1) 3.30(2) no 55503
C(8) H(5) 3.29(2) no 55501
C(8) H(7) 2.08(2) no 55501
C(8) H(8) 2.54(2) no 55501
C(8) H(9) 3.22(2) no 55501
C(8) H(12) 3.28(2) no 55501
C(8) H(15) 2.86(5) no 54502
C(9) N(2) 2.42(1) yes 55501
C(9) C(3) 2.99(2) yes 55501
C(9) C(4) 3.52(2) yes 55503
C(9) C(5) 2.42(2) yes 55501
C(9) C(6) 2.78(2) yes 55501
C(9) C(7) 2.45(2) yes 55501
C(9) H(3) 2.88(2) no 55501
C(9) H(4) 3.30(2) no 55501
C(9) H(6) 2.09(1) no 55501
C(9) H(15) 3.15(5) no 54502
C(10) N(1) 3.56(2) yes 55503
C(10) C(2) 3.57(2) yes 55503
C(10) C(6) 2.55(2) yes 55501
C(10) C(8) 2.53(2) yes 55501
C(10) C(11) 2.51(2) yes 55501
C(10) C(13) 2.56(2) yes 55501
C(10) H(5) 2.70(2) no 55501
C(10) H(6) 2.69(2) no 55501
C(10) H(10) 2.78(2) no 55501
C(10) H(12) 2.86(2) no 55501
C(11) Hg(1) 3.36(1) yes 44505
C(11) C(7) 3.53(2) yes 55501
C(11) C(10) 2.51(2) yes 55501
C(11) C(12) 2.14(2) yes 55501
C(11) C(13) 2.14(2) yes 55501
C(11) H(2) 3.18(2) no 55502
C(11) H(5) 3.52(2) no 55501
C(11) H(8) 3.11(2) no 55501
C(11) H(8) 3.03(2) no 44507
C(11) H(9) 2.61(2) no 55501
C(11) H(11) 3.08(2) no 55501
C(11) H(12) 3.07(2) no 55501
C(12) Hg(1) 3.33(1) yes 44505
C(12) N(4) 2.21(2) yes 55501
C(12) C(11) 2.14(2) yes 55501
C(12) H(2) 3.09(2) no 55502
C(12) H(2) 3.52(2) no 44505
C(12) H(3) 3.36(2) no 55502
C(12) H(8) 3.45(2) no 44507
C(12) H(10) 3.08(2) no 55501
C(12) H(12) 2.07(2) no 55501
C(13) N(3) 2.20(2) yes 55501
C(13) C(7) 3.10(2) yes 55501
C(13) C(10) 2.56(2) yes 55501
C(13) C(11) 2.14(2) yes 55501
C(13) H(2) 3.54(2) no 55502
C(13) H(3) 3.36(2) no 55502
C(13) H(8) 2.82(2) no 55501
C(13) H(9) 3.31(2) no 55501
C(13) H(10) 3.07(2) no 55501
C(13) H(11) 2.06(2) no 55501
C(13) H(15) 3.53(5) no 54502
C(14) H(1) 3.18(2) no 55501
C(14) H(1) 3.18(2) no 55502
C(14) H(4) 3.44(3) no 55501
C(14) H(4) 3.44(3) no 55502
C(14) H(13) 1.88(4) no 55501
C(14) H(13) 1.88(4) no 55502
C(14) H(14) 1.96(5) no 55501
C(14) H(14) 1.96(5) no 55502
C(14) H(15) 2.13(5) no 55501
C(14) H(15) 2.13(5) no 55502
C(15) O(1) 2.13(5) yes 55501
C(15) C(15) 2.77(6) yes 55502
C(15) H(4) 3.60(6) no 55502
C(15) H(6) 3.33(5) no 56502
C(15) H(12) 3.12(5) no 56502
C(15) H(13) 3.21(6) no 55502
C(15) H(14) 3.31(6) no 55502
C(15) H(15) 3.14(6) no 55502
H(1) Hg(1) 3.31(1) no 55501
H(1) I(1) 3.58(1) no 55501
H(1) O(1) 2.46(1) no 55501
H(1) N(1) 2.04(1) no 55501
H(1) N(2) 2.06(1) no 55501
H(1) C(2) 3.11(2) no 55501
H(1) C(3) 3.14(2) no 55501
H(1) C(4) 2.76(1) no 55501
H(1) C(5) 2.76(2) no 55501
H(1) C(8) 3.30(2) no 55503
H(1) C(14) 3.18(2) no 55501
H(2) N(1) 2.10(2) no 55501
H(2) N(2) 3.17(1) no 55501
H(2) N(3) 2.85(1) no 55502
H(2) C(1) 3.10(2) no 55501
H(2) C(3) 2.10(2) no 55501
H(2) C(11) 3.18(2) no 55502
H(2) C(12) 3.09(2) no 55502
H(2) C(12) 3.52(2) no 55505
H(2) C(13) 3.54(2) no 55502
H(3) I(1) 3.34(1) no 54501
H(3) N(1) 3.20(2) no 55501
H(3) N(2) 2.13(1) no 55501
H(3) C(1) 3.15(2) no 55501
H(3) C(2) 2.12(2) no 55501
H(3) C(4) 2.87(2) no 55501
H(3) C(9) 2.88(2) no 55501
H(3) C(12) 3.36(2) no 55502
H(3) C(13) 3.36(2) no 55502
H(4) O(1) 2.44(2) no 55501
H(4) N(2) 2.60(2) no 55501
H(4) N(2) 3.36(2) no 55502
H(4) C(1) 2.68(2) no 55501
H(4) C(1) 3.15(2) no 55502
H(4) C(4) 2.05(2) no 55501
H(4) C(5) 3.46(2) no 55502
H(4) C(6) 2.04(2) no 55501
H(4) C(7) 3.32(2) no 55501
H(4) C(9) 3.30(2) no 55501
H(4) C(14) 3.44(3) no 55501
H(4) C(15) 3.60(6) no 55502
H(5) I(2) 3.28(1) no 55502
H(5) N(1) 3.37(2) no 55502
H(5) N(4) 3.12(2) no 55501
H(5) C(2) 3.37(2) no 55502
H(5) C(4) 3.24(2) no 55501
H(5) C(5) 2.03(2) no 55501
H(5) C(7) 2.07(2) no 55501
H(5) C(8) 3.29(2) no 55501
H(5) C(10) 2.70(2) no 55501
H(5) C(11) 3.52(2) no 55501
H(6) I(1) 3.33(1) no 55503
H(6) N(1) 3.32(1) no 55503
H(6) N(4) 3.55(2) no 55501
H(6) C(1) 3.03(2) no 55503
H(6) C(4) 3.29(1) no 55501
H(6) C(6) 3.30(2) no 55501
H(6) C(7) 2.06(2) no 55501
H(6) C(9) 2.09(1) no 55501
H(6) C(10) 2.69(2) no 55501
H(6) C(15) 3.33(5) no 54502
H(7) I(1) 3.52(1) no 54501
H(7) N(2) 2.61(1) no 55501
H(7) C(3) 2.71(2) no 55501
H(7) C(4) 2.06(1) no 55501
H(7) C(4) 3.58(2) no 55503
H(7) C(5) 3.30(2) no 55501
H(7) C(7) 3.32(2) no 55501
H(7) C(8) 2.08(2) no 55501
H(8) Hg(1) 3.55(1) no 55503
H(8) N(1) 2.98(2) no 55503
H(8) N(3) 2.90(2) no 44507
H(8) N(4) 2.01(2) no 55501
H(8) N(4) 3.60(2) no 44507
H(8) C(1) 3.60(2) no 55503
H(8) C(2) 3.31(2) no 55503
H(8) C(6) 3.31(2) no 55501
H(8) C(7) 2.01(2) no 55501
H(8) C(8) 2.54(2) no 55501
H(8) C(11) 3.11(2) no 55501
H(8) C(11) 3.03(2) no 44507
H(8) C(12) 3.45(2) no 44507
H(8) C(13) 2.82(2) no 55501
H(9) I(2) 3.34(1) no 45408
H(9) N(1) 3.53(2) no 55503
H(9) N(4) 2.02(2) no 55501
H(9) C(2) 3.19(2) no 55503
H(9) C(6) 2.75(2) no 55501
H(9) C(7) 2.06(1) no 55501
H(9) C(8) 3.22(2) no 55501
H(9) C(11) 2.61(2) no 55501
H(9) C(13) 3.31(2) no 55501
H(10) Hg(1) 3.51(1) no 44505
H(10) I(1) 3.57(1) no 44505
H(10) I(2) 3.27(1) no 45408
H(10) N(3) 2.01(2) no 55501
H(10) N(4) 2.02(2) no 55501
H(10) C(10) 2.78(2) no 55501
H(10) C(12) 3.08(2) no 55501
H(10) C(13) 3.07(2) no 55501
H(11) Hg(1) 3.22(1) no 54502
H(11) Hg(1) 3.49(1) no 44505
H(11) I(1) 3.45(1) no 54502
H(11) N(3) 2.11(2) no 55501
H(11) N(4) 3.14(2) no 55501
H(11) C(11) 3.08(2) no 55501
H(11) C(13) 2.06(2) no 55501
H(12) N(3) 3.14(2) no 55501
H(12) N(4) 2.10(2) no 55501
H(12) C(7) 3.09(2) no 55501
H(12) C(8) 3.28(2) no 55501
H(12) C(10) 2.86(2) no 55501
H(12) C(11) 3.07(2) no 55501
H(12) C(12) 2.07(2) no 55501
H(12) C(15) 3.12(5) no 54502
H(13) O(1) 2.23(5) no 55501
H(13) C(14) 1.88(4) no 55501
H(13) C(15) 3.21(6) no 55502
H(14) Hg(1) 3.26(5) no 55501
H(14) I(2) 3.55(5) no 55501
H(14) O(1) 2.30(5) no 55501
H(14) C(14) 1.96(5) no 55501
H(14) C(15) 3.31(6) no 55502
H(15) O(1) 3.02(5) no 55501
H(15) C(8) 2.86(5) no 56502
H(15) C(9) 3.15(5) no 56502
H(15) C(13) 3.53(5) no 56502
H(15) C(14) 2.13(5) no 55501
H(15) C(15) 3.14(6) no 55502

loop_
_geom_torsion_atom_site_label_1
_geom_torsion_atom_site_label_2
_geom_torsion_atom_site_label_3
_geom_torsion_atom_site_label_4
_geom_torsion
_geom_torsion_publ_flag
I(1) Hg(1) N(1) C(1) -39.1(9) yes
I(1) Hg(1) N(1) C(2) 150(1) yes
I(2) Hg(1) N(1) C(1) 112.2(8) yes
I(2) Hg(1) N(1) C(2) -58(1) yes
Hg(1) N(1) C(1) N(2) -175.4(8) yes
Hg(1) N(1) C(1) H(1) 4(1) no
C(2) N(1) C(1) N(2) -2(1) yes
C(2) N(1) C(1) H(1) 177(1) no
Hg(1) N(1) C(2) C(3) 174.3(9) yes
Hg(1) N(1) C(2) H(2) -7(2) no
C(1) N(1) C(2) C(3) 2(1) yes
C(1) N(1) C(2) H(2) -179.5(17) no
C(3) N(2) C(1) N(1) 1(1) yes
C(3) N(2) C(1) H(1) -178(1) no
C(4) N(2) C(1) N(1) -176(1) yes
C(4) N(2) C(1) H(1) 4(2) no
C(1) N(2) C(3) C(2) 0(1) yes
C(1) N(2) C(3) H(3) 178(1) no
C(4) N(2) C(3) C(2) 178(1) yes
C(4) N(2) C(3) H(3) -3(2) no
C(1) N(2) C(4) C(5) -25(1) yes
C(1) N(2) C(4) C(9) 153(1) yes
C(3) N(2) C(4) C(5) 157(1) yes
C(3) N(2) C(4) C(9) -23(1) yes
C(12) N(3) C(11) N(4) 1(1) yes
C(12) N(3) C(11) H(10) 178(1) no
C(11) N(3) C(12) C(13) 0(1) yes
C(11) N(3) C(12) H(11) -179.8(17) no
C(11) N(4) C(10) C(7) 120(1) yes
C(11) N(4) C(10) H(8) -121(1) no
C(11) N(4) C(10) H(9) -2(1) no
C(13) N(4) C(10) C(7) -56(1) yes
C(13) N(4) C(10) H(8) 61(1) no
C(13) N(4) C(10) H(9) -179(1) no
C(10) N(4) C(11) N(3) -177.8(9) yes
C(10) N(4) C(11) H(10) 4(2) no
C(13) N(4) C(11) N(3) 0(1) yes
C(13) N(4) C(11) H(10) -178(1) no
C(10) N(4) C(13) C(12) 177(1) yes
C(10) N(4) C(13) H(12) -2(2) no
C(11) N(4) C(13) C(12) 0(1) yes
C(11) N(4) C(13) H(12) -179.5(18) no
N(1) C(2) C(3) N(2) -1(1) yes
H(2) C(2) C(3) N(2) -179.7(17) no
H(2) C(2) C(3) H(3) 2(3) no
N(2) C(4) C(5) C(6) 176(1) yes
N(2) C(4) C(5) H(4) -2(2) no
C(9) C(4) C(5) C(6) -3(2) yes
C(9) C(4) C(5) H(4) 178(1) no
N(2) C(4) C(9) C(8) -177(1) yes
N(2) C(4) C(9) H(7) 1(1) no
C(5) C(4) C(9) C(8) 1(1) yes
C(5) C(4) C(9) H(7) -178(1) no
C(4) C(5) C(6) C(7) 0(2) yes
C(4) C(5) C(6) H(5) -179.1(16) no
H(4) C(5) C(6) C(7) 179.4(16) no
H(4) C(5) C(6) H(5) 0(2) no
C(5) C(6) C(7) C(8) 2(2) yes
C(5) C(6) C(7) C(10) -178(1) yes
H(5) C(6) C(7) C(8) -177(1) no
H(5) C(6) C(7) C(10) 1(2) no
C(6) C(7) C(8) C(9) -3(1) yes
C(6) C(7) C(8) H(6) 173(1) no
C(10) C(7) C(8) C(9) 177(1) yes
C(10) C(7) C(8) H(6) -5(1) no
C(6) C(7) C(10) N(4) -73(1) yes
C(6) C(7) C(10) H(8) 167(1) no
C(6) C(7) C(10) H(9) 47(1) no
C(8) C(7) C(10) N(4) 105(1) yes
C(8) C(7) C(10) H(8) -13(2) no
C(8) C(7) C(10) H(9) -133(1) no
C(7) C(8) C(9) C(4) 1(1) yes
C(7) C(8) C(9) H(7) -177(1) no
H(6) C(8) C(9) C(4) -175(1) no
H(6) C(8) C(9) H(7) 4(2) no
N(3) C(12) C(13) N(4) 0(1) yes
N(3) C(12) C(13) H(12) -179.8(18) no
H(11) C(12) C(13) N(4) 179(1) no
H(11) C(12) C(13) H(12) 0(3) no
O(1) C(14) C(15) H(13) -58(5) no
O(1) C(14) C(15) H(14) 55(5) no
O(1) C(14) C(15) H(15) -178(5) no
